data_4100180
_journal_name_full 'Journal of the American Chemical Society'
_journal_paper_doi 10.1021/ja0422209
_journal_year 2005
_chemical_formula_sum 'C40 H100 Cl N5 O36 V14'
_chemical_formula_weight 1975.86
_space_group_IT_number 29
_symmetry_cell_setting orthorhombic
_symmetry_space_group_name_Hall 'P 2c -2ac'
_symmetry_space_group_name_H-M 'P c a 21'
_cell_angle_alpha 90.00
_cell_angle_beta 90.00
_cell_angle_gamma 90.00
_cell_formula_units_Z 4
_cell_length_a 24.315(6)
_cell_length_b 13.850(4)
_cell_length_c 21.742(6)
_cell_measurement_temperature 173(2)
_cell_volume 7322(3)
_diffrn_ambient_temperature 173(2)
_exptl_crystal_density_diffrn 1.792
_cod_depositor_comments
;
The following automatic conversions were performed:

'_symmetry_cell_setting' tag value 'Orthorhombic'' was replaced with
'orthorhombic' value as specified in the replacement file
'/home/robertas/cod-tools/perl-scripts/inputs/replacement_values.lst'.

Automatic conversion script
Id: cif_fix_values 3143 2015-03-26 13:38:13Z robertas 
;
_cod_database_code 4100180

loop_
_symmetry_equiv_pos_as_xyz
'x, y, z'
'-x, -y, z+1/2'
'-x+1/2, y, z+1/2'
'x+1/2, -y, z'

loop_
_atom_site_label
_atom_site_type_symbol
_atom_site_fract_x
_atom_site_fract_y
_atom_site_fract_z
_atom_site_U_iso_or_equiv
_atom_site_adp_type
_atom_site_occupancy
_atom_site_symmetry_multiplicity
_atom_site_calc_flag
_atom_site_refinement_flags
_atom_site_disorder_assembly
_atom_site_disorder_group
V1 V 0.34655(7) 0.04987(12) 0.37316(9) 0.0400(4) Uani 1 1 d . . .
V2 V 0.51476(7) 0.13444(13) 0.22651(10) 0.0454(4) Uani 1 1 d . . .
V3 V 0.27207(7) 0.21469(13) 0.33413(9) 0.0410(4) Uani 1 1 d . . .
V4 V 0.47218(7) 0.03670(12) 0.36437(9) 0.0438(4) Uani 1 1 d . . .
V5 V 0.42005(8) 0.22931(13) 0.15552(8) 0.0426(4) Uani 1 1 d . . .
V6 V 0.47997(7) 0.48009(12) 0.33306(10) 0.0451(4) Uani 1 1 d . . .
V7 V 0.41888(7) 0.00356(12) 0.23705(9) 0.0435(4) Uani 1 1 d . . .
V8 V 0.33805(7) 0.44383(12) 0.34682(10) 0.0450(5) Uani 1 1 d . . .
V9 V 0.33431(8) 0.28413(14) 0.44112(9) 0.0491(5) Uani 1 1 d . . .
V10 V 0.52703(7) 0.34311(13) 0.24189(9) 0.0456(5) Uani 1 1 d . . .
V11 V 0.54166(7) 0.25239(12) 0.36984(10) 0.0425(4) Uani 1 1 d . . .
V12 V 0.44231(8) 0.36040(13) 0.45693(9) 0.0493(5) Uani 1 1 d . . .
V13 V 0.39926(7) 0.44916(13) 0.22399(10) 0.0475(5) Uani 1 1 d . . .
V14 V 0.30452(7) 0.12802(13) 0.21902(9) 0.0437(4) Uani 1 1 d . . .
Cl1 Cl 0.41494(12) 0.2436(2) 0.30803(16) 0.0532(7) Uani 1 1 d . . .
O1 O 0.2925(3) 0.3313(4) 0.3677(4) 0.0435(17) Uani 1 1 d . . .
O2 O 0.4958(3) 0.0408(5) 0.2789(4) 0.0448(17) Uani 1 1 d . . .
O3 O 0.4466(3) 0.1034(5) 0.1874(3) 0.0435(17) Uani 1 1 d . . .
O4 O 0.4782(3) 0.4396(5) 0.2353(4) 0.0526(19) Uani 1 1 d . . .
O5 O 0.3518(3) 0.0147(5) 0.2137(3) 0.0432(17) Uani 1 1 d . . .
O6 O 0.3271(3) 0.4197(5) 0.2583(4) 0.0458(17) Uani 1 1 d . . .
O7 O 0.3725(3) 0.3996(5) 0.4231(4) 0.0495(19) Uani 1 1 d . . .
O8 O 0.5171(3) 0.1270(5) 0.3857(3) 0.0443(17) Uani 1 1 d . . .
O9 O 0.3127(3) 0.1679(5) 0.4062(3) 0.0424(17) Uani 1 1 d . . .
O10 O 0.5304(3) 0.3771(5) 0.3259(4) 0.0470(18) Uani 1 1 d . . .
O11 O 0.5480(3) 0.2189(5) 0.2803(3) 0.0448(17) Uani 1 1 d . . .
O12 O 0.3012(3) 0.0938(5) 0.3053(4) 0.0458(17) Uani 1 1 d . . .
O13 O 0.3036(3) 0.5376(5) 0.3638(5) 0.061(2) Uani 1 1 d . . .
O14 O 0.4003(3) 0.3570(5) 0.1699(4) 0.0504(19) Uani 1 1 d . . .
O15 O 0.4281(4) 0.2248(7) 0.0832(4) 0.065(2) Uani 1 1 d . . .
O16 O 0.5830(3) 0.3811(6) 0.2107(4) 0.065(2) Uani 1 1 d . . .
O17 O 0.4953(3) 0.2587(5) 0.1879(3) 0.0475(18) Uani 1 1 d . . .
O18 O 0.4715(3) 0.4717(5) 0.4098(4) 0.051(2) Uani 1 1 d . . .
O19 O 0.4146(3) 0.0733(5) 0.4203(3) 0.0452(18) Uani 1 1 d . . .
O20 O 0.2755(3) 0.2455(5) 0.2552(3) 0.0419(17) Uani 1 1 d . . .
O21 O 0.5007(3) 0.2975(5) 0.4378(4) 0.0510(18) Uani 1 1 d . . .
O22 O 0.6035(3) 0.2547(6) 0.3937(5) 0.063(2) Uani 1 1 d . . .
O23 O 0.4071(3) 0.4877(5) 0.3101(4) 0.0481(18) Uani 1 1 d . . .
O24 O 0.3889(4) 0.5450(5) 0.1861(4) 0.061(2) Uani 1 1 d . . .
O25 O 0.3473(3) 0.1883(6) 0.1672(4) 0.0518(19) Uani 1 1 d . . .
O26 O 0.4045(3) -0.0011(5) 0.3207(4) 0.0470(18) Uani 1 1 d . . .
O27 O 0.3984(3) 0.2455(5) 0.4711(4) 0.0461(17) Uani 1 1 d . . .
O28 O 0.4373(4) -0.0999(5) 0.2116(4) 0.063(2) Uani 1 1 d . . .
O29 O 0.2520(3) 0.0884(6) 0.1829(4) 0.058(2) Uani 1 1 d . . .
O30 O 0.3158(4) -0.0405(6) 0.4030(4) 0.063(2) Uani 1 1 d . . .
O31 O 0.5113(3) 0.5818(5) 0.3234(4) 0.056(2) Uani 1 1 d . . .
O32 O 0.4967(4) -0.0606(5) 0.3918(4) 0.061(2) Uani 1 1 d . . .
O33 O 0.5625(3) 0.0911(7) 0.1849(4) 0.064(2) Uani 1 1 d . . .
O34 O 0.4483(4) 0.3991(6) 0.5265(4) 0.066(2) Uani 1 1 d . . .
O35 O 0.2086(3) 0.1998(6) 0.3505(4) 0.060(2) Uani 1 1 d . . .
O36 O 0.2958(4) 0.3051(7) 0.4987(4) 0.073(3) Uani 1 1 d . . .
N1 N 0.4078(4) 0.7139(7) 0.4991(5) 0.058(3) Uiso 1 1 d . . .
N2 N 0.4030(4) 0.2461(6) 0.6775(4) 0.044(2) Uiso 1 1 d . . .
N3 N 0.6394(7) 0.0342(12) 0.5205(8) 0.107(5) Uiso 1 1 d . . .
N4 N 0.1416(6) 0.4529(9) 0.4659(7) 0.086(4) Uiso 1 1 d . . .
N5 N 0.7286(10) 0.1956(19) 0.2678(13) 0.148(7) Uiso 1 1 d . . .
C1 C 0.4425(7) 0.7019(12) 0.5605(9) 0.087(5) Uiso 1 1 d . . .
C2 C 0.4751(8) 0.6061(13) 0.5619(10) 0.101(5) Uiso 1 1 d . . .
C3 C 0.3716(8) 0.7921(13) 0.5062(9) 0.097(5) Uiso 1 1 d . . .
C4 C 0.3990(9) 0.8883(16) 0.5197(11) 0.115(7) Uiso 1 1 d . . .
C5 C 0.4458(7) 0.7251(11) 0.4450(8) 0.082(4) Uiso 1 1 d . . .
C6 C 0.4177(7) 0.7467(12) 0.3854(10) 0.092(5) Uiso 1 1 d . . .
C7 C 0.3735(7) 0.6210(12) 0.4876(9) 0.089(5) Uiso 1 1 d . . .
C8 C 0.3387(9) 0.5844(15) 0.5446(11) 0.115(7) Uiso 1 1 d . . .
C9 C 0.4376(6) 0.3353(11) 0.6831(8) 0.080(4) Uiso 1 1 d . . .
C10 C 0.4989(8) 0.3193(14) 0.6671(10) 0.106(6) Uiso 1 1 d . . .
C11 C 0.4223(6) 0.1656(10) 0.7158(8) 0.073(4) Uiso 1 1 d . . .
C12 C 0.4332(7) 0.1867(13) 0.7844(9) 0.094(5) Uiso 1 1 d . . .
C13 C 0.3465(7) 0.2679(12) 0.7014(9) 0.085(5) Uiso 1 1 d . . .
C14 C 0.3151(8) 0.3451(13) 0.6639(10) 0.101(6) Uiso 1 1 d . . .
C15 C 0.4038(6) 0.2139(11) 0.6143(8) 0.077(4) Uiso 1 1 d . . .
C16 C 0.3677(7) 0.1256(13) 0.5988(9) 0.095(5) Uiso 1 1 d . . .
C17 C 0.6421(19) 0.146(4) 0.513(3) 0.24(2) Uiso 1 1 d . . .
C18 C 0.643(3) 0.181(7) 0.560(5) 0.41(5) Uiso 1 1 d . . .
C19 C 0.5862(15) 0.004(3) 0.561(2) 0.197(14) Uiso 1 1 d . . .
C21 C 0.623(2) -0.027(4) 0.454(3) 0.246(19) Uiso 1 1 d . . .
C22 C 0.659(4) -0.007(7) 0.418(6) 0.52(7) Uiso 1 1 d . . .
C24 C 0.7127(16) -0.099(3) 0.505(2) 0.221(16) Uiso 1 1 d . . .
C25 C 0.183(2) 0.445(3) 0.416(3) 0.27(2) Uiso 1 1 d . . .
C26 C 0.1639(9) 0.4663(16) 0.3531(13) 0.125(7) Uiso 1 1 d . . .
C27 C 0.178(4) 0.440(7) 0.521(6) 0.47(6) Uiso 1 1 d . . .
C28 C 0.209(2) 0.460(4) 0.566(3) 0.26(2) Uiso 1 1 d . . .
C20 C 0.5281(15) 0.065(2) 0.5435(19) 0.194(13) Uiso 1 1 d . . .
C29 C 0.0850(14) 0.395(3) 0.4488(18) 0.089(10) Uiso 0.50 1 d P . .
C30 C 0.1463(14) 0.346(3) 0.4605(18) 0.094(10) Uiso 0.50 1 d P . .
C31 C 0.0981(9) 0.2953(17) 0.4341(12) 0.122(7) Uiso 1 1 d . . .
C32 C 0.098(2) 0.486(4) 0.520(3) 0.136(16) Uiso 0.50 1 d P . .
C33 C 0.1253(15) 0.560(3) 0.4724(18) 0.094(10) Uiso 0.50 1 d P . .
C34 C 0.0921(9) 0.5765(18) 0.5317(12) 0.122(7) Uiso 1 1 d . . .
C35 C 0.681(3) 0.123(5) 0.276(3) 0.33(3) Uiso 1 1 d . . .
C36 C 0.6705(16) 0.046(3) 0.298(2) 0.210(16) Uiso 1 1 d . . .
C37 C 0.685(3) 0.206(5) 0.213(4) 0.18(2) Uiso 0.50 1 d P . .
C38 C 0.749(2) 0.146(3) 0.205(2) 0.126(14) Uiso 0.50 1 d P . .
C39 C 0.6946(15) 0.132(3) 0.150(2) 0.205(14) Uiso 1 1 d . . .
C40 C 0.715(3) 0.295(5) 0.260(3) 0.32(3) Uiso 1 1 d . . .
C41 C 0.758(3) 0.373(5) 0.207(4) 0.38(3) Uiso 1 1 d . . .
C42 C 0.7166(15) 0.267(3) 0.325(2) 0.096(10) Uiso 0.50 1 d P . .
C43 C 0.749(4) 0.149(7) 0.308(5) 0.25(4) Uiso 0.50 1 d P . .
C44 C 0.7447(10) 0.2408(15) 0.3787(12) 0.123(7) Uiso 1 1 d . . .
C23 C 0.6801(18) -0.010(3) 0.554(2) 0.225(17) Uiso 1 1 d . . .

loop_
_atom_site_aniso_label
_atom_site_aniso_U_11
_atom_site_aniso_U_22
_atom_site_aniso_U_33
_atom_site_aniso_U_23
_atom_site_aniso_U_13
_atom_site_aniso_U_12
V1 0.0428(9) 0.0378(8) 0.0393(10) 0.0043(8) -0.0004(8) -0.0060(7)
V2 0.0423(9) 0.0515(10) 0.0425(11) -0.0062(9) 0.0048(9) 0.0022(8)
V3 0.0310(8) 0.0455(9) 0.0467(11) -0.0011(8) 0.0050(8) -0.0024(7)
V4 0.0474(10) 0.0384(8) 0.0455(11) 0.0024(8) -0.0082(9) 0.0031(7)
V5 0.0465(10) 0.0537(10) 0.0275(9) 0.0042(8) -0.0002(8) -0.0047(8)
V6 0.0435(10) 0.0360(8) 0.0559(12) 0.0011(9) -0.0049(9) -0.0065(7)
V7 0.0498(10) 0.0397(9) 0.0412(11) -0.0109(8) -0.0042(9) 0.0050(7)
V8 0.0444(10) 0.0354(8) 0.0553(12) -0.0013(8) 0.0003(9) 0.0054(7)
V9 0.0564(11) 0.0501(10) 0.0408(11) -0.0076(9) 0.0096(9) -0.0015(9)
V10 0.0375(9) 0.0506(10) 0.0487(12) 0.0031(9) 0.0061(8) -0.0068(8)
V11 0.0356(9) 0.0432(9) 0.0487(11) -0.0007(9) -0.0085(9) -0.0022(7)
V12 0.0618(12) 0.0479(10) 0.0383(11) -0.0098(9) -0.0025(9) -0.0052(9)
V13 0.0496(10) 0.0429(9) 0.0500(12) 0.0108(9) -0.0055(9) -0.0027(8)
V14 0.0403(9) 0.0521(10) 0.0387(10) -0.0033(9) -0.0076(8) -0.0069(8)
Cl1 0.0487(15) 0.0535(15) 0.0573(19) 0.0069(14) 0.0055(13) -0.0001(12)
O1 0.043(4) 0.036(3) 0.052(5) -0.001(3) 0.012(4) 0.003(3)
O2 0.047(4) 0.050(4) 0.038(4) -0.002(3) 0.003(3) 0.010(3)
O3 0.042(4) 0.044(4) 0.045(4) -0.005(3) -0.003(3) -0.003(3)
O4 0.051(4) 0.049(4) 0.058(5) 0.019(4) 0.004(4) -0.003(3)
O5 0.038(4) 0.050(4) 0.042(4) -0.010(3) -0.004(3) 0.000(3)
O6 0.044(4) 0.051(4) 0.042(4) 0.002(3) -0.001(3) -0.006(3)
O7 0.061(5) 0.045(4) 0.042(4) -0.016(3) 0.010(4) -0.003(3)
O8 0.050(4) 0.046(4) 0.037(4) 0.000(3) -0.011(3) 0.005(3)
O9 0.037(4) 0.048(4) 0.042(4) 0.003(3) 0.009(3) 0.001(3)
O10 0.037(4) 0.045(4) 0.060(5) -0.006(4) -0.014(4) -0.004(3)
O11 0.043(4) 0.050(4) 0.041(4) -0.006(3) 0.000(3) 0.001(3)
O12 0.046(4) 0.051(4) 0.040(4) -0.004(3) 0.002(3) -0.010(3)
O13 0.061(5) 0.042(4) 0.080(6) -0.020(4) -0.003(5) 0.013(4)
O14 0.061(5) 0.051(4) 0.039(4) 0.014(3) 0.003(4) 0.000(4)
O15 0.063(5) 0.092(6) 0.040(5) 0.009(5) 0.006(4) 0.004(5)
O16 0.054(5) 0.081(6) 0.060(6) 0.012(5) 0.019(4) -0.020(4)
O17 0.041(4) 0.066(5) 0.035(4) -0.002(4) 0.001(3) -0.015(3)
O18 0.066(5) 0.042(4) 0.045(5) -0.001(3) -0.008(4) -0.007(4)
O19 0.052(4) 0.044(4) 0.040(4) 0.010(3) -0.009(3) -0.002(3)
O20 0.041(4) 0.046(4) 0.039(4) 0.003(3) -0.008(3) -0.002(3)
O21 0.064(5) 0.042(4) 0.048(5) 0.000(4) -0.005(4) 0.006(3)
O22 0.039(4) 0.064(5) 0.085(7) -0.007(5) -0.015(4) -0.001(4)
O23 0.042(4) 0.047(4) 0.056(5) 0.003(4) -0.005(3) -0.005(3)
O24 0.075(6) 0.048(4) 0.059(6) 0.019(4) -0.013(5) -0.002(4)
O25 0.037(4) 0.066(5) 0.053(5) -0.002(4) 0.004(3) -0.010(4)
O26 0.055(4) 0.042(4) 0.044(5) 0.000(3) -0.001(4) 0.002(3)
O27 0.056(4) 0.046(4) 0.036(4) -0.007(3) 0.004(3) -0.005(3)
O28 0.071(5) 0.047(4) 0.071(6) -0.022(4) -0.003(5) 0.013(4)
O29 0.046(4) 0.067(5) 0.062(6) 0.001(4) -0.027(4) -0.014(4)
O30 0.068(5) 0.061(5) 0.059(6) 0.013(4) -0.005(5) -0.018(4)
O31 0.058(5) 0.045(4) 0.064(6) 0.008(4) -0.011(4) -0.023(4)
O32 0.073(6) 0.037(4) 0.073(6) 0.007(4) -0.006(5) 0.011(4)
O33 0.049(5) 0.078(6) 0.065(6) -0.016(5) 0.017(4) 0.010(4)
O34 0.086(6) 0.062(5) 0.052(5) -0.010(4) -0.011(5) -0.016(5)
O35 0.039(4) 0.059(5) 0.081(7) -0.006(4) 0.013(4) 0.000(3)
O36 0.080(6) 0.080(6) 0.057(6) -0.005(5) 0.031(5) 0.004(5)

loop_
_geom_bond_atom_site_label_1
_geom_bond_atom_site_label_2
_geom_bond_distance
_geom_bond_site_symmetry_2
_geom_bond_publ_flag
V1 O30 1.596(8) . ?
V1 O12 1.939(8) . ?
V1 O26 1.945(8) . ?
V1 O9 1.966(7) . ?
V1 O19 1.973(7) . ?
V1 V3 3.035(3) . ?
V1 V4 3.066(3) . ?
V2 O33 1.590(8) . ?
V2 O2 1.787(8) . ?
V2 O11 1.840(7) . ?
V2 O3 1.911(7) . ?
V2 O17 1.972(8) . ?
V2 V10 2.925(3) . ?
V2 V7 2.962(3) . ?
V2 V5 3.068(3) . ?
V3 O35 1.598(7) . ?
V3 O20 1.770(8) . ?
V3 O1 1.841(7) . ?
V3 O12 1.924(8) . ?
V3 O9 1.962(8) . ?
V3 V14 2.886(3) . ?
V3 V9 2.937(3) . ?
V4 O32 1.590(7) . ?
V4 O8 1.724(7) . ?
V4 O19 1.922(8) . ?
V4 O2 1.945(8) . ?
V4 O26 1.971(8) . ?
V4 V7 3.091(3) . ?
V5 O15 1.586(9) . ?
V5 O14 1.860(8) . ?
V5 O25 1.874(7) . ?
V5 O3 1.985(7) . ?
V5 O17 2.003(7) . ?
V6 O31 1.614(7) . ?
V6 O18 1.685(8) . ?
V6 O23 1.843(7) . ?
V6 O10 1.887(7) . ?
V6 O4 2.198(9) . ?
V6 V10 2.973(3) . ?
V6 V13 3.108(3) . ?
V7 O28 1.600(7) . ?
V7 O5 1.715(7) . ?
V7 O26 1.853(8) . ?
V7 O3 1.879(8) . ?
V7 O2 2.142(8) . ?
V8 O13 1.590(7) . ?
V8 O23 1.957(7) . ?
V8 O7 1.957(8) . ?
V8 O1 1.965(7) . ?
V8 O6 1.971(8) . ?
V8 V9 3.017(3) . ?
V8 V13 3.058(3) . ?
V9 O36 1.589(8) . ?
V9 O27 1.772(8) . ?
V9 O9 1.855(7) . ?
V9 O7 1.890(7) . ?
V9 O1 2.002(8) . ?
V9 V12 2.851(3) . ?
V10 O16 1.609(7) . ?
V10 O4 1.794(7) . ?
V10 O17 1.827(7) . ?
V10 O10 1.887(8) . ?
V10 O11 1.979(8) . ?
V10 V11 3.073(3) . ?
V11 O22 1.591(8) . ?
V11 O8 1.869(7) . ?
V11 O21 1.888(8) . ?
V11 O10 1.993(8) . ?
V11 O11 2.008(8) . ?
V12 O34 1.610(9) . ?
V12 O21 1.717(8) . ?
V12 O7 1.927(8) . ?
V12 O27 1.941(7) . ?
V12 O18 1.982(8) . ?
V13 O24 1.582(7) . ?
V13 O14 1.735(8) . ?
V13 O4 1.939(7) . ?
V13 O6 1.950(7) . ?
V13 O23 1.957(9) . ?
V14 O29 1.595(7) . ?
V14 O25 1.747(8) . ?
V14 O12 1.936(8) . ?
V14 O20 1.940(7) . ?
V14 O5 1.949(7) . ?
N1 C3 1.40(2) . ?
N1 C5 1.50(2) . ?
N1 C7 1.552(19) . ?
N1 C1 1.59(2) . ?
N2 C15 1.443(19) . ?
N2 C11 1.470(17) . ?
N2 C9 1.499(17) . ?
N2 C13 1.501(19) . ?
N3 C23 1.37(4) . ?
N3 C17 1.55(5) . ?
N3 C19 1.62(4) . ?
N3 C21 1.73(5) . ?
N4 C25 1.48(5) . ?
N4 C30 1.48(4) . ?
N4 C27 1.51(12) . ?
N4 C33 1.54(4) . ?
N4 C29 1.63(4) . ?
N4 C32 1.65(6) . ?
N5 C43 1.20(10) . ?
N5 C40 1.43(6) . ?
N5 C35 1.55(7) . ?
N5 C37 1.59(7) . ?
N5 C38 1.60(5) . ?
N5 C42 1.62(5) . ?
C1 C2 1.55(2) . ?
C3 C4 1.52(3) . ?
C5 C6 1.50(2) . ?
C7 C8 1.58(3) . ?
C9 C10 1.55(2) . ?
C11 C12 1.54(2) . ?
C13 C14 1.55(2) . ?
C15 C16 1.54(2) . ?
C17 C18 1.14(10) . ?
C19 C20 1.69(4) . ?
C21 C22 1.19(12) . ?
C24 C23 1.81(5) . ?
C25 C26 1.48(6) . ?
C25 C30 1.90(6) . ?
C27 C28 1.26(12) . ?
C27 C30 2.01(12) . ?
C29 C31 1.46(4) . ?
C29 C30 1.66(5) . ?
C29 C32 2.02(7) . ?
C30 C31 1.48(4) . ?
C32 C34 1.28(5) . ?
C32 C33 1.60(6) . ?
C33 C34 1.54(4) . ?
C35 C36 1.19(7) . ?
C35 C37 1.79(9) . ?
C35 C43 1.83(11) . ?
C37 C39 1.74(7) . ?
C37 C40 1.75(8) . ?
C37 C38 1.77(8) . ?
C38 C39 1.80(6) . ?
C40 C42 1.48(7) . ?
C40 C41 1.89(8) . ?
C42 C44 1.39(5) . ?
C42 C43 1.85(10) . ?
C43 C44 1.99(10) . ?
